data_8105584
loop_
_publ_author_name
'Liu, Jin-Qiang'
'Ji, Li'

_publ_section_title
;
 Crystal structure of
 4-(acetoxymethyl)-6-(3-acetyl-3-(4-fluorophenyl)thioureido)cyclohex-4-ene-1,2,3-triyl
 triacetate, C24H26FN2O9S
;
_journal_issue 1
_journal_name_full 'Zeitschrift f\"ur Kristallographie - New Crystal Structures'
_journal_page_first 189
_journal_page_last 190
_journal_paper_doi 10.1515/ncrs-2018-0326
_journal_volume 234
_journal_year 2018
_chemical_absolute_configuration rm
_chemical_formula_moiety 'C24 H27 F N2 O9 S'
_chemical_formula_sum 'C24 H27 F N2 O9 S'
_chemical_formula_weight 538.53
_space_group_crystal_system orthorhombic
_space_group_IT_number 19
_space_group_name_Hall 'P 2ac 2ab'
_space_group_name_H-M_alt 'P 21 21 21'
_atom_sites_solution_hydrogens geom
_atom_sites_solution_primary dual
_cell_angle_alpha 90
_cell_angle_beta 90
_cell_angle_gamma 90
_cell_formula_units_Z 4
_cell_length_a 11.2301(12)
_cell_length_b 11.9074(13)
_cell_length_c 20.738(2)
_cell_measurement_reflns_used 5191
_cell_measurement_temperature 296(2)
_cell_measurement_theta_max 20.78
_cell_measurement_theta_min 2.49
_cell_volume 2773.1(5)
_computing_cell_refinement 'SAINT v7.34A (Bruker, 200?)'
_computing_data_collection 'Bruker SMART'
_computing_data_reduction 'SAINT v7.34A (Bruker, 200?)'
_computing_molecular_graphics 'Olex2 (Dolomanov et al., 2009)'
_computing_publication_material 'Olex2 (Dolomanov et al., 2009)'
_computing_structure_refinement 'ShelXL (Sheldrick, 2015)'
_computing_structure_solution 'ShelXT (Sheldrick, 2015)'
_diffrn_ambient_temperature 296.15
_diffrn_measured_fraction_theta_full 0.999
_diffrn_measured_fraction_theta_max 0.998
_diffrn_measurement_device_type 'CCD area detector'
_diffrn_measurement_method 'phi and omega scans'
_diffrn_radiation_monochromator graphite
_diffrn_radiation_type MoK\a
_diffrn_radiation_wavelength 0.71073
_diffrn_reflns_av_R_equivalents 0.0333
_diffrn_reflns_av_unetI/netI 0.0299
_diffrn_reflns_Laue_measured_fraction_full 0.999
_diffrn_reflns_Laue_measured_fraction_max 0.998
_diffrn_reflns_limit_h_max 13
_diffrn_reflns_limit_h_min -13
_diffrn_reflns_limit_k_max 14
_diffrn_reflns_limit_k_min -14
_diffrn_reflns_limit_l_max 25
_diffrn_reflns_limit_l_min -24
_diffrn_reflns_number 21185
_diffrn_reflns_point_group_measured_fraction_full 0.999
_diffrn_reflns_point_group_measured_fraction_max 0.999
_diffrn_reflns_theta_full 25.242
_diffrn_reflns_theta_max 25.500
_diffrn_reflns_theta_min 2.493
_exptl_absorpt_coefficient_mu 0.174
_exptl_absorpt_correction_T_max 0.9660
_exptl_absorpt_correction_T_min 0.9415
_exptl_absorpt_correction_type multi-scan
_exptl_absorpt_process_details sadabs
_exptl_crystal_colour 'clear light colourless'
_exptl_crystal_colour_lustre clear
_exptl_crystal_colour_modifier light
_exptl_crystal_colour_primary colourless
_exptl_crystal_density_diffrn 1.290
_exptl_crystal_density_meas .
_exptl_crystal_density_method 'not measured'
_exptl_crystal_description block
_exptl_crystal_F_000 1128
_exptl_crystal_size_max 0.35
_exptl_crystal_size_mid 0.26
_exptl_crystal_size_min 0.2
_refine_diff_density_max 0.370
_refine_diff_density_min -0.139
_refine_diff_density_rms 0.033
_refine_ls_abs_structure_details
;
 Flack x determined using 1519 quotients [(I+)-(I-)]/[(I+)+(I-)]
 (Parsons, Flack and Wagner, Acta Cryst. B69 (2013) 249-259).
;
_refine_ls_abs_structure_Flack 0.09(4)
_refine_ls_extinction_coef .
_refine_ls_extinction_method none
_refine_ls_goodness_of_fit_ref 1.032
_refine_ls_hydrogen_treatment constr
_refine_ls_matrix_type full
_refine_ls_number_parameters 339
_refine_ls_number_reflns 5147
_refine_ls_number_restraints 0
_refine_ls_restrained_S_all 1.032
_refine_ls_R_factor_all 0.0539
_refine_ls_R_factor_gt 0.0389
_refine_ls_shift/su_max 0.001
_refine_ls_shift/su_mean 0.000
_refine_ls_structure_factor_coef Fsqd
_refine_ls_weighting_details 'w=1/[\s^2^(Fo^2^)+(0.0529P)^2^+0.3058P] where P=(Fo^2^+2Fc^2^)/3'
_refine_ls_weighting_scheme calc
_refine_ls_wR_factor_gt 0.0934
_refine_ls_wR_factor_ref 0.1022
_reflns_Friedel_coverage 0.768
_reflns_Friedel_fraction_full 1.000
_reflns_Friedel_fraction_max 1.000
_reflns_number_gt 4151
_reflns_number_total 5147
_reflns_threshold_expression 'I > 2\s(I)'
_cod_data_source_file suppl_ncrs-2018-0326_suppl.cif
_cod_data_source_block a
_cod_database_code 8105584
_shelx_space_group_comment
;
The symmetry employed for this shelxl refinement is uniquely defined
by the following loop, which should always be used as a source of
symmetry information in preference to the above space-group names.
They are only intended as comments.
;
_shelx_estimated_absorpt_t_max 0.966
_shelx_estimated_absorpt_t_min 0.942
_olex2_refinement_description
;
1. Fixed Uiso
 At 1.2 times of:
  All C(H) groups, All C(H,H) groups, All N(H) groups
 At 1.5 times of:
  All C(H,H,H) groups
2.a Ternary CH refined with riding coordinates:
 C1(H1), C4(H4), C5(H5), C6(H6)
2.b Secondary CH2 refined with riding coordinates:
 C7(H7A,H7B)
2.c Aromatic/amide H refined with riding coordinates:
 C2(H2), C20(H20), C21(H21), C23(H23), C24(H24), N1(H1A)
2.d Idealised Me refined as rotating group:
 C9(H9A,H9B,H9C), C11(H11A,H11B,H11C), C13(H13A,H13B,H13C), C15(H15A,H15B,
 H15C), C18(H18A,H18B,H18C)
;

loop_
_space_group_symop_operation_xyz
'x, y, z'
'-x+1/2, -y, z+1/2'
'-x, y+1/2, -z+1/2'
'x+1/2, -y+1/2, -z'

loop_
_atom_site_label
_atom_site_type_symbol
_atom_site_fract_x
_atom_site_fract_y
_atom_site_fract_z
_atom_site_U_iso_or_equiv
_atom_site_adp_type
_atom_site_occupancy
_atom_site_site_symmetry_order
_atom_site_calc_flag
_atom_site_refinement_flags_posn
_atom_site_refinement_flags_adp
_atom_site_refinement_flags_occupancy
_atom_site_disorder_assembly
_atom_site_disorder_group
C1 C 0.3530(3) 1.0512(3) 0.67981(15) 0.0409(7) Uani 1 1 d . . . . .
H1 H 0.3592 1.0476 0.7269 0.049 Uiso 1 1 calc R . . . .
C2 C 0.3265(3) 1.1702(3) 0.66051(15) 0.0419(7) Uani 1 1 d . . . . .
H2 H 0.3650 1.2276 0.6827 0.050 Uiso 1 1 calc R . . . .
C3 C 0.2520(3) 1.1981(3) 0.61397(16) 0.0417(7) Uani 1 1 d . . . . .
C4 C 0.1797(3) 1.1127(2) 0.57758(15) 0.0415(7) Uani 1 1 d . . . . .
H4 H 0.0964 1.1180 0.5913 0.050 Uiso 1 1 calc R . . . .
C5 C 0.2230(3) 0.9940(3) 0.58784(15) 0.0403(7) Uani 1 1 d . . . . .
H5 H 0.2936 0.9799 0.5613 0.048 Uiso 1 1 calc R . . . .
C6 C 0.2520(3) 0.9753(2) 0.65820(15) 0.0412(7) Uani 1 1 d . . . . .
H6 H 0.1812 0.9912 0.6842 0.049 Uiso 1 1 calc R . . . .
C7 C 0.2350(3) 1.3189(3) 0.59576(19) 0.0516(9) Uani 1 1 d . . . . .
H7A H 0.2694 1.3676 0.6283 0.062 Uiso 1 1 calc R . . . .
H7B H 0.2734 1.3345 0.5548 0.062 Uiso 1 1 calc R . . . .
C8 C 0.0722(4) 1.4440(3) 0.59106(18) 0.0611(10) Uani 1 1 d . . . . .
C9 C -0.0603(4) 1.4493(4) 0.5804(3) 0.0884(14) Uani 1 1 d . . . . .
H9A H -0.0821 1.5236 0.5670 0.133 Uiso 1 1 calc GR . . . .
H9B H -0.1008 1.4311 0.6198 0.133 Uiso 1 1 calc GR . . . .
H9C H -0.0825 1.3964 0.5475 0.133 Uiso 1 1 calc GR . . . .
C10 C 0.0844(4) 1.1481(4) 0.4762(2) 0.0679(11) Uani 1 1 d . . . . .
C11 C 0.1125(5) 1.1723(5) 0.4067(2) 0.1087(19) Uani 1 1 d . . . . .
H11A H 0.1002 1.2507 0.3982 0.163 Uiso 1 1 calc GR . . . .
H11B H 0.0611 1.1286 0.3795 0.163 Uiso 1 1 calc GR . . . .
H11C H 0.1939 1.1531 0.3981 0.163 Uiso 1 1 calc GR . . . .
C12 C 0.1502(4) 0.8413(3) 0.5237(2) 0.0675(11) Uani 1 1 d . . . . .
C13 C 0.0488(4) 0.7619(4) 0.5168(3) 0.0916(15) Uani 1 1 d . . . . .
H13A H 0.0759 0.6941 0.4965 0.137 Uiso 1 1 calc GR . . . .
H13B H -0.0122 0.7957 0.4908 0.137 Uiso 1 1 calc GR . . . .
H13C H 0.0171 0.7445 0.5586 0.137 Uiso 1 1 calc GR . . . .
C14 C 0.2591(3) 0.8120(3) 0.7241(2) 0.0608(10) Uani 1 1 d . . . . .
C15 C 0.2994(5) 0.6932(4) 0.7252(3) 0.1016(18) Uani 1 1 d . . . . .
H15A H 0.2998 0.6663 0.7688 0.152 Uiso 1 1 calc GR . . . .
H15B H 0.3784 0.6883 0.7076 0.152 Uiso 1 1 calc GR . . . .
H15C H 0.2462 0.6482 0.6998 0.152 Uiso 1 1 calc GR . . . .
C16 C 0.5511(3) 0.9605(3) 0.68278(15) 0.0424(7) Uani 1 1 d . . . . .
C17 C 0.6799(3) 0.9809(3) 0.58557(19) 0.0590(9) Uani 1 1 d . . . . .
C18 C 0.7937(4) 0.9455(4) 0.5534(2) 0.0810(14) Uani 1 1 d . . . . .
H18A H 0.8603 0.9696 0.5789 0.122 Uiso 1 1 calc GR . . . .
H18B H 0.7984 0.9790 0.5113 0.122 Uiso 1 1 calc GR . . . .
H18C H 0.7952 0.8652 0.5493 0.122 Uiso 1 1 calc GR . . . .
C19 C 0.7411(3) 0.8604(3) 0.67526(16) 0.0471(8) Uani 1 1 d . . . . .
C20 C 0.7272(3) 0.7470(3) 0.66562(18) 0.0554(9) Uani 1 1 d . . . . .
H20 H 0.6629 0.7203 0.6419 0.066 Uiso 1 1 calc R . . . .
C21 C 0.8092(4) 0.6728(3) 0.6913(2) 0.0680(11) Uani 1 1 d . . . . .
H21 H 0.8010 0.5958 0.6853 0.082 Uiso 1 1 calc R . . . .
C22 C 0.9016(4) 0.7148(4) 0.7255(2) 0.0738(13) Uani 1 1 d . . . . .
C23 C 0.9174(3) 0.8257(4) 0.7361(2) 0.0765(12) Uani 1 1 d . . . . .
H23 H 0.9817 0.8512 0.7602 0.092 Uiso 1 1 calc R . . . .
C24 C 0.8357(3) 0.9008(3) 0.7104(2) 0.0621(10) Uani 1 1 d . . . . .
H24 H 0.8449 0.9776 0.7168 0.075 Uiso 1 1 calc R . . . .
F1 F 0.9807(2) 0.6407(3) 0.75128(17) 0.1223(12) Uani 1 1 d . . . . .
N1 N 0.4674(2) 1.0179(2) 0.65179(12) 0.0432(6) Uani 1 1 d . . . . .
H1A H 0.4813 1.0369 0.6125 0.052 Uiso 1 1 calc R . . . .
N2 N 0.6556(2) 0.9375(2) 0.64669(13) 0.0461(6) Uani 1 1 d . . . . .
O1 O 0.1088(2) 1.33768(19) 0.59092(12) 0.0551(6) Uani 1 1 d . . . . .
O2 O 0.1375(3) 1.5214(3) 0.59838(19) 0.0986(11) Uani 1 1 d . . . . .
O3 O 0.1874(2) 1.1378(2) 0.50974(11) 0.0528(6) Uani 1 1 d . . . . .
O4 O -0.0111(3) 1.1406(4) 0.49946(18) 0.1088(13) Uani 1 1 d . . . . .
O5 O 0.12876(19) 0.91730(19) 0.57010(12) 0.0515(6) Uani 1 1 d . . . . .
O6 O 0.2413(4) 0.8374(3) 0.4945(2) 0.1198(16) Uani 1 1 d . . . . .
O7 O 0.2836(2) 0.85897(18) 0.66569(12) 0.0548(6) Uani 1 1 d . . . . .
O8 O 0.2122(3) 0.8618(3) 0.76675(15) 0.0772(8) Uani 1 1 d . . . . .
O9 O 0.6118(3) 1.0434(3) 0.55762(14) 0.0813(9) Uani 1 1 d . . . . .
S1 S 0.53935(8) 0.91842(8) 0.75889(4) 0.0576(3) Uani 1 1 d . . . . .

loop_
_atom_site_aniso_label
_atom_site_aniso_U_11
_atom_site_aniso_U_22
_atom_site_aniso_U_33
_atom_site_aniso_U_23
_atom_site_aniso_U_13
_atom_site_aniso_U_12
C1 0.0389(16) 0.0455(18) 0.0383(16) 0.0003(14) -0.0009(13) 0.0075(14)
C2 0.0392(17) 0.0404(17) 0.0461(18) -0.0033(14) -0.0062(14) -0.0003(14)
C3 0.0356(16) 0.0402(17) 0.0493(18) -0.0001(14) -0.0019(14) 0.0025(14)
C4 0.0373(16) 0.0438(18) 0.0435(18) 0.0018(13) -0.0011(14) 0.0017(13)
C5 0.0317(15) 0.0395(17) 0.0496(19) -0.0022(14) 0.0000(14) -0.0014(13)
C6 0.0400(16) 0.0349(17) 0.0488(18) 0.0042(14) 0.0043(15) 0.0055(14)
C7 0.0437(18) 0.0429(18) 0.068(2) 0.0041(16) -0.0105(16) 0.0017(15)
C8 0.071(3) 0.052(2) 0.060(2) 0.0007(18) -0.0030(19) 0.018(2)
C9 0.070(3) 0.085(3) 0.110(4) 0.013(3) 0.003(3) 0.033(3)
C10 0.068(3) 0.070(3) 0.065(3) -0.003(2) -0.031(2) 0.002(2)
C11 0.143(5) 0.128(4) 0.055(3) 0.007(3) -0.039(3) 0.028(4)
C12 0.064(3) 0.055(2) 0.083(3) -0.020(2) -0.004(2) -0.001(2)
C13 0.074(3) 0.057(2) 0.144(4) -0.036(3) -0.001(3) -0.011(2)
C14 0.054(2) 0.055(2) 0.073(3) 0.022(2) -0.007(2) -0.0078(19)
C15 0.114(4) 0.057(3) 0.134(5) 0.038(3) -0.018(4) -0.005(3)
C16 0.0382(16) 0.0417(17) 0.0473(17) 0.0023(13) -0.0025(14) 0.0016(14)
C17 0.052(2) 0.062(2) 0.063(2) 0.0110(19) 0.0089(19) 0.0094(18)
C18 0.066(3) 0.089(3) 0.088(3) 0.020(3) 0.027(2) 0.016(2)
C19 0.0387(17) 0.050(2) 0.0529(19) 0.0018(16) 0.0003(15) 0.0100(15)
C20 0.058(2) 0.050(2) 0.058(2) -0.0016(17) 0.0040(18) 0.0076(18)
C21 0.082(3) 0.050(2) 0.072(3) 0.0081(19) 0.018(2) 0.024(2)
C22 0.062(3) 0.081(3) 0.078(3) 0.024(2) 0.011(2) 0.037(2)
C23 0.043(2) 0.104(4) 0.083(3) 0.005(3) -0.011(2) 0.014(2)
C24 0.043(2) 0.064(2) 0.080(3) -0.007(2) -0.0076(18) 0.0057(17)
F1 0.0869(18) 0.135(3) 0.145(3) 0.057(2) 0.0036(18) 0.0631(18)
N1 0.0388(14) 0.0503(15) 0.0404(13) 0.0073(12) -0.0006(12) 0.0078(12)
N2 0.0397(14) 0.0455(15) 0.0531(16) 0.0046(13) 0.0030(12) 0.0096(12)
O1 0.0454(13) 0.0448(13) 0.0752(16) 0.0052(12) -0.0049(12) 0.0094(10)
O2 0.107(3) 0.0472(17) 0.142(3) -0.0093(18) -0.031(2) 0.0110(18)
O3 0.0539(14) 0.0607(15) 0.0437(13) 0.0041(11) -0.0088(11) 0.0066(12)
O4 0.060(2) 0.159(4) 0.107(3) 0.022(2) -0.039(2) -0.011(2)
O5 0.0419(12) 0.0449(12) 0.0676(15) -0.0101(12) -0.0016(11) -0.0034(11)
O6 0.106(3) 0.119(3) 0.134(3) -0.076(3) 0.054(2) -0.041(2)
O7 0.0598(14) 0.0375(13) 0.0671(16) 0.0089(11) -0.0011(12) 0.0071(11)
O8 0.0679(18) 0.093(2) 0.0713(19) 0.0274(17) 0.0102(15) 0.0021(16)
O9 0.0762(19) 0.098(2) 0.0702(17) 0.0331(16) 0.0226(16) 0.0315(17)
S1 0.0531(5) 0.0702(6) 0.0495(5) 0.0168(4) 0.0005(4) 0.0163(5)

loop_
_atom_type_symbol
_atom_type_description
_atom_type_scat_dispersion_real
_atom_type_scat_dispersion_imag
_atom_type_scat_source
C C 0.0033 0.0016 'International Tables Vol C Tables 4.2.6.8 and 6.1.1.4'
H H 0.0000 0.0000 'International Tables Vol C Tables 4.2.6.8 and 6.1.1.4'
F F 0.0171 0.0103 'International Tables Vol C Tables 4.2.6.8 and 6.1.1.4'
N N 0.0061 0.0033 'International Tables Vol C Tables 4.2.6.8 and 6.1.1.4'
O O 0.0106 0.0060 'International Tables Vol C Tables 4.2.6.8 and 6.1.1.4'
S S 0.1246 0.1234 'International Tables Vol C Tables 4.2.6.8 and 6.1.1.4'

loop_
_geom_angle_atom_site_label_1
_geom_angle_atom_site_label_2
_geom_angle_atom_site_label_3
_geom_angle
_geom_angle_site_symmetry_1
_geom_angle_site_symmetry_3
C2 C1 H1 108.7 . .
C2 C1 C6 109.6(2) . .
C6 C1 H1 108.7 . .
N1 C1 H1 108.7 . .
N1 C1 C2 108.8(3) . .
N1 C1 C6 112.1(2) . .
C1 C2 H2 118.1 . .
C3 C2 C1 123.9(3) . .
C3 C2 H2 118.1 . .
C2 C3 C4 122.6(3) . .
C2 C3 C7 120.4(3) . .
C7 C3 C4 117.0(3) . .
C3 C4 H4 109.1 . .
C3 C4 C5 112.9(2) . .
C5 C4 H4 109.1 . .
O3 C4 C3 108.5(2) . .
O3 C4 H4 109.1 . .
O3 C4 C5 108.2(3) . .
C4 C5 H5 110.0 . .
C4 C5 C6 110.1(3) . .
C6 C5 H5 110.0 . .
O5 C5 C4 108.7(2) . .
O5 C5 H5 110.0 . .
O5 C5 C6 108.1(2) . .
C1 C6 H6 109.1 . .
C5 C6 C1 111.0(3) . .
C5 C6 H6 109.1 . .
O7 C6 C1 110.9(2) . .
O7 C6 C5 107.4(2) . .
O7 C6 H6 109.1 . .
C3 C7 H7A 110.3 . .
C3 C7 H7B 110.3 . .
H7A C7 H7B 108.6 . .
O1 C7 C3 107.0(3) . .
O1 C7 H7A 110.3 . .
O1 C7 H7B 110.3 . .
O1 C8 C9 110.2(4) . .
O2 C8 C9 126.6(4) . .
O2 C8 O1 123.2(4) . .
C8 C9 H9A 109.5 . .
C8 C9 H9B 109.5 . .
C8 C9 H9C 109.5 . .
H9A C9 H9B 109.5 . .
H9A C9 H9C 109.5 . .
H9B C9 H9C 109.5 . .
O3 C10 C11 109.3(4) . .
O4 C10 C11 126.7(4) . .
O4 C10 O3 124.1(4) . .
C10 C11 H11A 109.5 . .
C10 C11 H11B 109.5 . .
C10 C11 H11C 109.5 . .
H11A C11 H11B 109.5 . .
H11A C11 H11C 109.5 . .
H11B C11 H11C 109.5 . .
O5 C12 C13 111.1(4) . .
O6 C12 C13 125.8(4) . .
O6 C12 O5 123.1(4) . .
C12 C13 H13A 109.5 . .
C12 C13 H13B 109.5 . .
C12 C13 H13C 109.5 . .
H13A C13 H13B 109.5 . .
H13A C13 H13C 109.5 . .
H13B C13 H13C 109.5 . .
O7 C14 C15 110.0(4) . .
O8 C14 C15 126.8(4) . .
O8 C14 O7 123.2(4) . .
C14 C15 H15A 109.5 . .
C14 C15 H15B 109.5 . .
C14 C15 H15C 109.5 . .
H15A C15 H15B 109.5 . .
H15A C15 H15C 109.5 . .
H15B C15 H15C 109.5 . .
N1 C16 N2 115.4(3) . .
N1 C16 S1 124.0(3) . .
N2 C16 S1 120.6(2) . .
N2 C17 C18 117.8(3) . .
O9 C17 C18 119.7(4) . .
O9 C17 N2 122.5(3) . .
C17 C18 H18A 109.5 . .
C17 C18 H18B 109.5 . .
C17 C18 H18C 109.5 . .
H18A C18 H18B 109.5 . .
H18A C18 H18C 109.5 . .
H18B C18 H18C 109.5 . .
C20 C19 C24 120.6(3) . .
C20 C19 N2 119.1(3) . .
C24 C19 N2 120.3(3) . .
C19 C20 H20 120.1 . .
C19 C20 C21 119.7(4) . .
C21 C20 H20 120.1 . .
C20 C21 H21 120.8 . .
C22 C21 C20 118.4(4) . .
C22 C21 H21 120.8 . .
C21 C22 F1 117.9(4) . .
C23 C22 C21 123.2(4) . .
C23 C22 F1 118.9(5) . .
C22 C23 H23 120.6 . .
C22 C23 C24 118.7(4) . .
C24 C23 H23 120.6 . .
C19 C24 C23 119.3(4) . .
C19 C24 H24 120.4 . .
C23 C24 H24 120.4 . .
C1 N1 H1A 117.7 . .
C16 N1 C1 124.6(3) . .
C16 N1 H1A 117.7 . .
C16 N2 C19 116.9(3) . .
C17 N2 C16 124.7(3) . .
C17 N2 C19 118.3(3) . .
C8 O1 C7 116.9(3) . .
C10 O3 C4 117.9(3) . .
C12 O5 C5 118.5(3) . .
C14 O7 C6 116.2(3) . .

loop_
_geom_bond_atom_site_label_1
_geom_bond_atom_site_label_2
_geom_bond_distance
_geom_bond_site_symmetry_2
C1 H1 0.9800 .
C1 C2 1.502(4) .
C1 C6 1.518(4) .
C1 N1 1.465(4) .
C2 H2 0.9300 .
C2 C3 1.320(4) .
C3 C4 1.504(4) .
C3 C7 1.499(5) .
C4 H4 0.9800 .
C4 C5 1.510(4) .
C4 O3 1.441(4) .
C5 H5 0.9800 .
C5 C6 1.512(4) .
C5 O5 1.445(4) .
C6 H6 0.9800 .
C6 O7 1.438(4) .
C7 H7A 0.9700 .
C7 H7B 0.9700 .
C7 O1 1.438(4) .
C8 C9 1.506(6) .
C8 O1 1.331(4) .
C8 O2 1.188(5) .
C9 H9A 0.9600 .
C9 H9B 0.9600 .
C9 H9C 0.9600 .
C10 C11 1.504(6) .
C10 O3 1.355(5) .
C10 O4 1.178(5) .
C11 H11A 0.9600 .
C11 H11B 0.9600 .
C11 H11C 0.9600 .
C12 C13 1.488(6) .
C12 O5 1.343(5) .
C12 O6 1.189(5) .
C13 H13A 0.9600 .
C13 H13B 0.9600 .
C13 H13C 0.9600 .
C14 C15 1.486(6) .
C14 O7 1.362(4) .
C14 O8 1.188(5) .
C15 H15A 0.9600 .
C15 H15B 0.9600 .
C15 H15C 0.9600 .
C16 N1 1.329(4) .
C16 N2 1.418(4) .
C16 S1 1.661(3) .
C17 C18 1.503(5) .
C17 N2 1.395(5) .
C17 O9 1.214(4) .
C18 H18A 0.9600 .
C18 H18B 0.9600 .
C18 H18C 0.9600 .
C19 C20 1.374(5) .
C19 C24 1.375(5) .
C19 N2 1.455(4) .
C20 H20 0.9300 .
C20 C21 1.383(5) .
C21 H21 0.9300 .
C21 C22 1.352(6) .
C22 C23 1.351(7) .
C22 F1 1.362(4) .
C23 H23 0.9300 .
C23 C24 1.387(5) .
C24 H24 0.9300 .
N1 H1A 0.8600 .

loop_
_geom_torsion_atom_site_label_1
_geom_torsion_atom_site_label_2
_geom_torsion_atom_site_label_3
_geom_torsion_atom_site_label_4
_geom_torsion
_geom_torsion_site_symmetry_1
_geom_torsion_site_symmetry_2
_geom_torsion_site_symmetry_3
_geom_torsion_site_symmetry_4
C1 C2 C3 C4 3.6(5) . . . .
C1 C2 C3 C7 -177.2(3) . . . .
C1 C6 O7 C14 88.3(3) . . . .
C2 C1 C6 C5 50.5(3) . . . .
C2 C1 C6 O7 169.9(3) . . . .
C2 C1 N1 C16 137.2(3) . . . .
C2 C3 C4 C5 -14.3(4) . . . .
C2 C3 C4 O3 -134.3(3) . . . .
C2 C3 C7 O1 -133.4(3) . . . .
C3 C4 C5 C6 42.8(3) . . . .
C3 C4 C5 O5 161.0(3) . . . .
C3 C4 O3 C10 -127.3(3) . . . .
C3 C7 O1 C8 163.8(3) . . . .
C4 C3 C7 O1 45.8(4) . . . .
C4 C5 C6 C1 -62.9(3) . . . .
C4 C5 C6 O7 175.6(2) . . . .
C4 C5 O5 C12 121.5(3) . . . .
C5 C4 O3 C10 109.8(3) . . . .
C5 C6 O7 C14 -150.2(3) . . . .
C6 C1 C2 C3 -21.7(4) . . . .
C6 C1 N1 C16 -101.4(3) . . . .
C6 C5 O5 C12 -119.0(3) . . . .
C7 C3 C4 C5 166.5(3) . . . .
C7 C3 C4 O3 46.5(4) . . . .
C9 C8 O1 C7 175.5(3) . . . .
C11 C10 O3 C4 -179.1(3) . . . .
C13 C12 O5 C5 173.8(3) . . . .
C15 C14 O7 C6 -178.5(3) . . . .
C18 C17 N2 C16 -178.4(3) . . . .
C18 C17 N2 C19 -0.4(5) . . . .
C19 C20 C21 C22 -0.1(6) . . . .
C20 C19 C24 C23 0.0(6) . . . .
C20 C19 N2 C16 86.5(4) . . . .
C20 C19 N2 C17 -91.7(4) . . . .
C20 C21 C22 C23 0.5(7) . . . .
C20 C21 C22 F1 179.1(3) . . . .
C21 C22 C23 C24 -0.6(7) . . . .
C22 C23 C24 C19 0.4(6) . . . .
C24 C19 C20 C21 -0.2(5) . . . .
C24 C19 N2 C16 -94.7(4) . . . .
C24 C19 N2 C17 87.1(4) . . . .
F1 C22 C23 C24 -179.2(4) . . . .
N1 C1 C2 C3 101.3(3) . . . .
N1 C1 C6 C5 -70.5(3) . . . .
N1 C1 C6 O7 48.9(3) . . . .
N1 C16 N2 C17 7.3(5) . . . .
N1 C16 N2 C19 -170.8(3) . . . .
N2 C16 N1 C1 -179.7(3) . . . .
N2 C19 C20 C21 178.6(3) . . . .
N2 C19 C24 C23 -178.8(3) . . . .
O2 C8 O1 C7 -4.2(6) . . . .
O3 C4 C5 C6 162.9(2) . . . .
O3 C4 C5 O5 -78.9(3) . . . .
O4 C10 O3 C4 2.1(6) . . . .
O5 C5 C6 C1 178.5(2) . . . .
O5 C5 C6 O7 57.1(3) . . . .
O6 C12 O5 C5 -3.5(6) . . . .
O8 C14 O7 C6 1.5(5) . . . .
O9 C17 N2 C16 0.0(6) . . . .
O9 C17 N2 C19 178.0(4) . . . .
S1 C16 N1 C1 -0.7(5) . . . .
S1 C16 N2 C17 -171.7(3) . . . .
S1 C16 N2 C19 10.2(4) . . . .
